data_7704603
loop_
_publ_author_name
'Pantalon Juraj, Natalija'
'Krklec, Marko'
'Novosel, Tiana'
'Peri\'c, Berislav'
'Vianello, Robert'
'Rai\'c-Mali\'c, Silvana'
'Kirin, Sre\'cko I'

_publ_section_title
;
 Copper(ii) and zinc(ii) complexes of mono- and
 bis-1,2,3-triazole-substituted heterocyclic ligands.
;
_journal_issue 26
_journal_name_full 'Dalton transactions (Cambridge, England : 2003)'
_journal_page_first 9002
_journal_page_last 9015
_journal_paper_doi 10.1039/d0dt01244k
_journal_volume 49
_journal_year 2020
_chemical_formula_moiety 'C27 H24 N8 S'
_chemical_formula_sum 'C27 H24 N8 S'
_chemical_formula_weight 492.60
_space_group_crystal_system tetragonal
_space_group_IT_number 88
_space_group_name_Hall '-I 4ad'
_space_group_name_H-M_alt 'I 41/a :2'
_atom_sites_solution_hydrogens geom
_atom_sites_solution_primary direct
_atom_sites_solution_secondary difmap
_audit_block_doi 10.5517/ccdc.csd.cc24xv53
_audit_creation_method SHELXL-2018/3
_audit_update_record
;
2020-05-13 deposited with the CCDC.	2020-06-04 downloaded from the CCDC.
;
_cell_angle_alpha 90
_cell_angle_beta 90
_cell_angle_gamma 90
_cell_formula_units_Z 16
_cell_length_a 41.5083(4)
_cell_length_b 41.5083(4)
_cell_length_c 5.58160(10)
_cell_measurement_reflns_used 4103
_cell_measurement_temperature 129(7)
_cell_measurement_theta_max 75.5900
_cell_measurement_theta_min 4.2500
_cell_volume 9616.8(2)
_computing_cell_refinement 'CrysAlisPro 1.171.39.46 (Rigaku OD, 2018)'
_computing_data_collection 'CrysAlisPro 1.171.39.46 (Rigaku OD, 2018)'
_computing_data_reduction 'CrysAlisPro 1.171.39.46 (Rigaku OD, 2018)'
_computing_structure_refinement 'SHELXL-2018/3 (Sheldrick, 2018)'
_computing_structure_solution 'SHELXT-2018/3 (Sheldrick, 2018)'
_diffrn_ambient_temperature 129(7)
_diffrn_detector_area_resol_mean 10.4323
_diffrn_measured_fraction_theta_full 0.994
_diffrn_measured_fraction_theta_max 0.974
_diffrn_measurement_device_type 'Nova (Cu) X-ray Source'
_diffrn_measurement_method '\w scans'
_diffrn_radiation_type CuK\a
_diffrn_radiation_wavelength 1.54184
_diffrn_reflns_av_R_equivalents 0.0480
_diffrn_reflns_av_unetI/netI 0.0514
_diffrn_reflns_Laue_measured_fraction_full 0.994
_diffrn_reflns_Laue_measured_fraction_max 0.974
_diffrn_reflns_limit_h_max 20
_diffrn_reflns_limit_h_min -52
_diffrn_reflns_limit_k_max 49
_diffrn_reflns_limit_k_min -44
_diffrn_reflns_limit_l_max 5
_diffrn_reflns_limit_l_min -6
_diffrn_reflns_number 11842
_diffrn_reflns_point_group_measured_fraction_full 0.994
_diffrn_reflns_point_group_measured_fraction_max 0.974
_diffrn_reflns_theta_full 67.684
_diffrn_reflns_theta_max 75.979
_diffrn_reflns_theta_min 3.011
_diffrn_source 'micro-focus sealed X-ray tube'
_exptl_absorpt_coefficient_mu 1.464
_exptl_absorpt_correction_T_max 1.00000
_exptl_absorpt_correction_T_min 0.48019
_exptl_absorpt_correction_type multi-scan
_exptl_absorpt_process_details
;
CrysAlisPro 1.171.39.46 (Rigaku Oxford Diffraction, 2018)
Empirical absorption correction using spherical harmonics,
 implemented in SCALE3 ABSPACK scaling algorithm.
;
_exptl_crystal_colour yellow
_exptl_crystal_density_diffrn 1.361
_exptl_crystal_description needle
_exptl_crystal_F_000 4128
_exptl_crystal_size_max 0.3
_exptl_crystal_size_mid 0.1
_exptl_crystal_size_min 0.05
_refine_diff_density_max 0.213
_refine_diff_density_min -0.235
_refine_diff_density_rms 0.047
_refine_ls_extinction_method none
_refine_ls_goodness_of_fit_ref 1.050
_refine_ls_hydrogen_treatment constr
_refine_ls_matrix_type full
_refine_ls_number_parameters 344
_refine_ls_number_reflns 4872
_refine_ls_number_restraints 0
_refine_ls_restrained_S_all 1.050
_refine_ls_R_factor_all 0.0638
_refine_ls_R_factor_gt 0.0510
_refine_ls_shift/su_max 0.000
_refine_ls_shift/su_mean 0.000
_refine_ls_structure_factor_coef Fsqd
_refine_ls_weighting_details 'w=1/[\s^2^(Fo^2^)+(0.0678P)^2^+3.7364P] where P=(Fo^2^+2Fc^2^)/3'
_refine_ls_weighting_scheme calc
_refine_ls_wR_factor_gt 0.1286
_refine_ls_wR_factor_ref 0.1366
_reflns_Friedel_coverage 0.000
_reflns_number_gt 4182
_reflns_number_total 4872
_reflns_threshold_expression 'I > 2\s(I)'
_cod_data_source_file d0dt01244k3.cif
_cod_data_source_block 10c
_cod_depositor_comments 'Adding full bibliography for 7704600--7704605.cif.'
_cod_original_cell_volume 9616.8(3)
_cod_original_sg_symbol_H-M 'I 41/a'
_cod_database_code 7704603
_shelx_shelxl_version_number 2018/3
_shelx_space_group_comment
;
The symmetry employed for this shelxl refinement is uniquely defined
by the following loop, which should always be used as a source of
symmetry information in preference to the above space-group names.
They are only intended as comments.
;

loop_
_space_group_symop_operation_xyz
'x, y, z'
'-x+1/2, -y, z+1/2'
'-y+3/4, x+1/4, z+1/4'
'y+3/4, -x+3/4, z+3/4'
'x+1/2, y+1/2, z+1/2'
'-x+1, -y+1/2, z+1'
'-y+5/4, x+3/4, z+3/4'
'y+5/4, -x+5/4, z+5/4'
'-x, -y, -z'
'x-1/2, y, -z-1/2'
'y-3/4, -x-1/4, -z-1/4'
'-y-3/4, x-3/4, -z-3/4'
'-x+1/2, -y+1/2, -z+1/2'
'x, y+1/2, -z'
'y-1/4, -x+1/4, -z+1/4'
'-y-1/4, x-1/4, -z-1/4'

loop_
_atom_site_label
_atom_site_type_symbol
_atom_site_fract_x
_atom_site_fract_y
_atom_site_fract_z
_atom_site_U_iso_or_equiv
_atom_site_adp_type
_atom_site_occupancy
_atom_site_site_symmetry_order
_atom_site_calc_flag
_atom_site_refinement_flags_posn
_atom_site_refinement_flags_adp
_atom_site_refinement_flags_occupancy
_atom_site_disorder_assembly
_atom_site_disorder_group
C1 C 0.06515(4) 0.10122(4) 0.1487(3) 0.0317(3) Uani 1 1 d . . . A 1
S1A S 0.04075(2) 0.09403(2) 0.4059(2) 0.0338(3) Uani 0.612(3) 1 d . . P A 1
N1A N 0.06265(8) 0.12916(10) 0.0595(9) 0.0372(8) Uani 0.612(3) 1 d . . P A 1
S1B S 0.06596(4) 0.13647(4) -0.0308(4) 0.0353(5) Uani 0.388(3) 1 d . . P A 2
N1B N 0.04927(14) 0.10325(15) 0.3378(11) 0.0379(11) Uani 0.388(3) 1 d . . P A 2
C2 C 0.03040(5) 0.13393(4) 0.3796(4) 0.0416(4) Uani 1 1 d . . . . .
C3 C 0.01031(6) 0.14816(6) 0.5462(4) 0.0582(6) Uani 1 1 d . . . . .
H3 H 0.002410 0.136521 0.675840 0.070 Uiso 1 1 calc R U . . .
C4 C 0.00234(5) 0.18003(6) 0.5148(5) 0.0653(7) Uani 1 1 d . . . . .
H4 H -0.011024 0.190161 0.625311 0.078 Uiso 1 1 calc R U . . .
C5 C 0.01382(5) 0.19699(5) 0.3233(5) 0.0632(7) Uani 1 1 d . . . . .
H5 H 0.008264 0.218579 0.306482 0.076 Uiso 1 1 calc R U . . .
C6 C 0.03335(5) 0.18288(5) 0.1554(4) 0.0545(5) Uani 1 1 d . . . . .
H6 H 0.040777 0.194542 0.024328 0.065 Uiso 1 1 calc R U . . .
C7 C 0.04176(4) 0.15096(4) 0.1854(3) 0.0396(4) Uani 1 1 d . . . . .
N2 N 0.08350(3) 0.07657(3) 0.0666(3) 0.0370(3) Uani 1 1 d . . . . .
C8_1 C 0.10230(4) 0.08126(5) -0.1492(4) 0.0452(4) Uani 1 1 d . . . . .
H8A_1 H 0.090084 0.094501 -0.259832 0.054 Uiso 1 1 calc R U . . .
H8B_1 H 0.105814 0.060513 -0.224835 0.054 Uiso 1 1 calc R U . . .
C9_1 C 0.13427(4) 0.09688(4) -0.1045(3) 0.0347(4) Uani 1 1 d . . . . .
C10_1 C 0.14889(4) 0.10608(4) 0.1037(3) 0.0335(3) Uani 1 1 d . . . . .
H10_1 H 0.140977 0.104203 0.258980 0.040 Uiso 1 1 calc R U . . .
N3_1 N 0.15407(4) 0.10373(4) -0.2898(3) 0.0387(3) Uani 1 1 d . . . . .
N4_1 N 0.18064(4) 0.11699(3) -0.2040(3) 0.0382(3) Uani 1 1 d . . . . .
N5_1 N 0.17729(3) 0.11847(3) 0.0337(3) 0.0325(3) Uani 1 1 d . . . . .
C11_1 C 0.20412(4) 0.13000(4) 0.1819(3) 0.0373(4) Uani 1 1 d . . . . .
H11B_1 H 0.196552 0.134063 0.343531 0.045 Uiso 1 1 calc R U . . .
H11A_1 H 0.212306 0.150073 0.117058 0.045 Uiso 1 1 calc R U . . .
C12_1 C 0.23087(4) 0.10522(4) 0.1879(3) 0.0346(4) Uani 1 1 d . . . . .
C13_1 C 0.23326(4) 0.08370(4) 0.3764(3) 0.0396(4) Uani 1 1 d . . . . .
H13_1 H 0.219085 0.085179 0.504903 0.048 Uiso 1 1 calc R U . . .
C14_1 C 0.25691(5) 0.05978(5) 0.3741(4) 0.0468(5) Uani 1 1 d . . . . .
H14_1 H 0.258418 0.045326 0.500920 0.056 Uiso 1 1 calc R U . . .
C15_1 C 0.27811(4) 0.05755(5) 0.1834(4) 0.0477(5) Uani 1 1 d . . . . .
H15_1 H 0.293831 0.041587 0.181781 0.057 Uiso 1 1 calc R U . . .
C16_1 C 0.27586(4) 0.07909(5) -0.0045(4) 0.0459(4) Uani 1 1 d . . . . .
H16_1 H 0.290115 0.077607 -0.132565 0.055 Uiso 1 1 calc R U . . .
C17_1 C 0.25232(4) 0.10303(5) -0.0032(3) 0.0397(4) Uani 1 1 d . . . . .
H17_1 H 0.250948 0.117533 -0.129765 0.048 Uiso 1 1 calc R U . . .
C8_2 C 0.08764(5) 0.04694(4) 0.1999(4) 0.0436(4) Uani 1 1 d . . . . .
H8A_2 H 0.083957 0.051265 0.368425 0.052 Uiso 1 1 calc R U . . .
H8B_2 H 0.109749 0.039735 0.182374 0.052 Uiso 1 1 calc R U . . .
C9_2 C 0.06547(4) 0.02030(4) 0.1212(3) 0.0350(4) Uani 1 1 d . . . . .
C10_2 C 0.04835(4) -0.00094(4) 0.2592(3) 0.0397(4) Uani 1 1 d . . . . .
H10_2 H 0.047303 -0.001820 0.425541 0.048 Uiso 1 1 calc R U . . .
N3_2 N 0.06035(3) 0.01309(3) -0.1127(3) 0.0346(3) Uani 1 1 d . . . . .
N4_2 N 0.04053(3) -0.01190(3) -0.1241(3) 0.0357(3) Uani 1 1 d . . . . .
N5_2 N 0.03340(3) -0.02023(3) 0.1011(3) 0.0364(3) Uani 1 1 d . . . . .
C11_2 C 0.01331(4) -0.04880(4) 0.1482(4) 0.0450(4) Uani 1 1 d . . . . .
H11A_2 H -0.001984 -0.051463 0.018264 0.054 Uiso 1 1 calc R U . . .
H11B_2 H 0.001200 -0.045471 0.294706 0.054 Uiso 1 1 calc R U . . .
C12_2 C 0.03321(4) -0.07905(4) 0.1717(3) 0.0379(4) Uani 1 1 d . . . . .
C13_2 C 0.05145(4) -0.08463(4) 0.3747(4) 0.0402(4) Uani 1 1 d . . . . .
H13_2 H 0.051625 -0.069540 0.497820 0.048 Uiso 1 1 calc R U . . .
C14_2 C 0.06958(4) -0.11273(4) 0.3957(4) 0.0448(4) Uani 1 1 d . . . . .
H14_2 H 0.081794 -0.116372 0.532769 0.054 Uiso 1 1 calc R U . . .
C15_2 C 0.06941(5) -0.13502(5) 0.2146(4) 0.0530(5) Uani 1 1 d . . . . .
H15_2 H 0.081543 -0.153755 0.228806 0.064 Uiso 1 1 calc R U . . .
C16_2 C 0.05139(7) -0.12975(5) 0.0126(4) 0.0612(6) Uani 1 1 d . . . . .
H16_2 H 0.051318 -0.144956 -0.109816 0.073 Uiso 1 1 calc R U . . .
C17_2 C 0.03317(6) -0.10171(5) -0.0103(4) 0.0514(5) Uani 1 1 d . . . . .
H17_2 H 0.020998 -0.098218 -0.147779 0.062 Uiso 1 1 calc R U . . .

loop_
_atom_site_aniso_label
_atom_site_aniso_U_11
_atom_site_aniso_U_22
_atom_site_aniso_U_33
_atom_site_aniso_U_23
_atom_site_aniso_U_13
_atom_site_aniso_U_12
C1 0.0267(7) 0.0284(7) 0.0400(9) -0.0033(6) -0.0064(6) -0.0005(5)
S1A 0.0286(4) 0.0276(5) 0.0452(6) -0.0002(4) -0.0039(3) 0.0009(3)
N1A 0.0332(14) 0.0352(18) 0.043(2) 0.0032(15) -0.0016(15) -0.0010(11)
S1B 0.0363(6) 0.0316(8) 0.0381(10) 0.0018(6) 0.0013(6) 0.0008(5)
N1B 0.033(2) 0.036(3) 0.045(3) 0.011(2) -0.0011(19) -0.0074(19)
C2 0.0452(9) 0.0300(8) 0.0495(10) -0.0021(7) -0.0169(8) -0.0033(7)
C3 0.0594(12) 0.0650(13) 0.0503(12) -0.0061(10) 0.0049(10) -0.0267(10)
C4 0.0342(9) 0.0693(14) 0.0925(18) -0.0458(15) 0.0008(11) 0.0023(9)
C5 0.0502(11) 0.0318(9) 0.108(2) -0.0129(11) -0.0341(13) 0.0094(8)
C6 0.0568(12) 0.0423(10) 0.0644(13) 0.0134(10) -0.0216(10) -0.0136(9)
C7 0.0276(7) 0.0460(9) 0.0452(10) -0.0070(8) -0.0062(7) -0.0041(6)
N2 0.0338(7) 0.0306(7) 0.0466(8) -0.0059(6) -0.0031(6) 0.0033(5)
C8_1 0.0390(9) 0.0543(11) 0.0423(10) -0.0146(8) -0.0040(8) 0.0036(8)
C9_1 0.0349(8) 0.0356(8) 0.0335(8) -0.0033(6) -0.0001(7) 0.0083(6)
C10_1 0.0329(8) 0.0359(8) 0.0319(8) -0.0030(6) 0.0025(6) 0.0017(6)
N3_1 0.0417(8) 0.0401(7) 0.0344(7) 0.0007(6) 0.0007(6) 0.0118(6)
N4_1 0.0412(7) 0.0367(7) 0.0368(8) 0.0036(6) 0.0060(6) 0.0073(5)
N5_1 0.0328(6) 0.0310(6) 0.0335(7) 0.0002(5) 0.0030(6) 0.0037(5)
C11_1 0.0353(8) 0.0301(7) 0.0466(10) -0.0040(7) 0.0017(7) -0.0027(6)
C12_1 0.0275(7) 0.0343(8) 0.0421(9) -0.0070(7) 0.0002(7) -0.0061(6)
C13_1 0.0354(8) 0.0438(9) 0.0397(9) -0.0049(7) 0.0004(7) 0.0006(7)
C14_1 0.0456(10) 0.0494(10) 0.0454(11) -0.0031(8) -0.0092(8) 0.0081(8)
C15_1 0.0327(8) 0.0574(11) 0.0529(11) -0.0130(9) -0.0090(8) 0.0105(8)
C16_1 0.0270(8) 0.0627(12) 0.0479(10) -0.0163(9) 0.0027(7) -0.0007(7)
C17_1 0.0293(8) 0.0462(9) 0.0436(9) -0.0043(8) 0.0012(7) -0.0072(6)
C8_2 0.0455(9) 0.0297(8) 0.0555(11) -0.0060(8) -0.0182(9) 0.0064(7)
C9_2 0.0344(8) 0.0287(7) 0.0418(9) -0.0042(7) -0.0071(7) 0.0082(6)
C10_2 0.0441(9) 0.0371(8) 0.0379(9) -0.0028(7) -0.0031(8) 0.0094(7)
N3_2 0.0311(6) 0.0312(6) 0.0417(8) -0.0034(6) -0.0022(6) 0.0014(5)
N4_2 0.0321(7) 0.0337(7) 0.0413(8) -0.0032(6) -0.0040(6) 0.0003(5)
N5_2 0.0310(6) 0.0341(7) 0.0442(8) 0.0000(6) -0.0011(6) 0.0034(5)
C11_2 0.0321(8) 0.0407(9) 0.0623(12) 0.0070(9) 0.0021(8) -0.0014(7)
C12_2 0.0308(8) 0.0351(8) 0.0478(10) 0.0026(7) 0.0035(7) -0.0049(6)
C13_2 0.0345(8) 0.0346(8) 0.0514(10) -0.0052(8) -0.0010(7) -0.0028(6)
C14_2 0.0313(8) 0.0410(9) 0.0621(12) 0.0048(9) -0.0014(8) -0.0019(7)
C15_2 0.0509(11) 0.0383(9) 0.0699(14) 0.0019(9) 0.0184(10) 0.0083(8)
C16_2 0.0889(17) 0.0414(10) 0.0533(12) -0.0102(9) 0.0171(12) 0.0019(10)
C17_2 0.0644(12) 0.0464(10) 0.0434(11) 0.0000(9) -0.0023(9) -0.0071(9)

loop_
_atom_type_symbol
_atom_type_description
_atom_type_scat_dispersion_real
_atom_type_scat_dispersion_imag
_atom_type_scat_source
C C 0.0181 0.0091 'International Tables Vol C Tables 4.2.6.8 and 6.1.1.4'
H H 0.0000 0.0000 'International Tables Vol C Tables 4.2.6.8 and 6.1.1.4'
N N 0.0311 0.0180 'International Tables Vol C Tables 4.2.6.8 and 6.1.1.4'
S S 0.3331 0.5567 'International Tables Vol C Tables 4.2.6.8 and 6.1.1.4'

loop_
_citation_id
_citation_doi
_citation_year
1 10.26434/chemrxiv.12117558.v1 2020

loop_
_geom_angle_atom_site_label_1
_geom_angle_atom_site_label_2
_geom_angle_atom_site_label_3
_geom_angle
_geom_angle_site_symmetry_1
_geom_angle_site_symmetry_3
_geom_angle_publ_flag
N1A C1 N2 127.2(2) . . ?
N1A C1 S1A 115.1(2) . . ?
N2 C1 S1A 117.74(13) . . ?
C2 S1A C1 84.93(11) . . ?
C1 N1A C7 115.7(4) . . ?
C7 C2 C3 121.10(18) . . ?
C7 C2 N1B 97.7(3) . . ?
C3 C2 N1B 140.9(3) . . ?
C7 C2 S1A 118.47(16) . . ?
C3 C2 S1A 120.40(17) . . ?
C4 C3 C2 118.1(2) . . ?
C5 C4 C3 120.8(2) . . ?
C4 C5 C6 121.41(19) . . ?
C5 C6 C7 118.5(2) . . ?
C2 C7 C6 120.10(19) . . ?
C2 C7 N1A 105.6(3) . . ?
C6 C7 N1A 134.3(3) . . ?
C2 C7 S1B 125.85(17) . . ?
C6 C7 S1B 114.05(18) . . ?
C1 N2 C8_2 122.28(16) . . ?
C1 N2 C8_1 118.87(15) . . ?
C8_2 N2 C8_1 118.52(15) . . ?
N2 C8_1 C9_1 113.39(15) . . ?
N3_1 C9_1 C10_1 108.81(15) . . ?
N3_1 C9_1 C8_1 120.14(16) . . ?
C10_1 C9_1 C8_1 131.04(17) . . ?
N5_1 C10_1 C9_1 104.43(15) . . ?
N4_1 N3_1 C9_1 108.52(14) . . ?
N3_1 N4_1 N5_1 106.98(14) . . ?
N4_1 N5_1 C10_1 111.26(14) . . ?
N4_1 N5_1 C11_1 119.76(14) . . ?
C10_1 N5_1 C11_1 128.76(15) . . ?
N5_1 C11_1 C12_1 110.34(13) . . ?
C13_1 C12_1 C17_1 119.63(17) . . ?
C13_1 C12_1 C11_1 120.54(16) . . ?
C17_1 C12_1 C11_1 119.75(17) . . ?
C12_1 C13_1 C14_1 120.19(17) . . ?
C15_1 C14_1 C13_1 120.09(19) . . ?
C16_1 C15_1 C14_1 119.83(18) . . ?
C15_1 C16_1 C17_1 120.33(18) . . ?
C12_1 C17_1 C16_1 119.93(19) . . ?
N2 C8_2 C9_2 113.69(15) . . ?
N3_2 C9_2 C10_2 108.54(15) . . ?
N3_2 C9_2 C8_2 122.63(17) . . ?
C10_2 C9_2 C8_2 128.79(17) . . ?
N5_2 C10_2 C9_2 104.70(15) . . ?
N4_2 N3_2 C9_2 108.43(15) . . ?
N3_2 N4_2 N5_2 107.15(13) . . ?
N4_2 N5_2 C10_2 111.19(14) . . ?
N4_2 N5_2 C11_2 120.06(15) . . ?
C10_2 N5_2 C11_2 128.61(16) . . ?
N5_2 C11_2 C12_2 112.05(14) . . ?
C13_2 C12_2 C17_2 119.24(18) . . ?
C13_2 C12_2 C11_2 120.72(17) . . ?
C17_2 C12_2 C11_2 120.03(18) . . ?
C12_2 C13_2 C14_2 120.36(18) . . ?
C15_2 C14_2 C13_2 120.01(19) . . ?
C14_2 C15_2 C16_2 120.14(19) . . ?
C15_2 C16_2 C17_2 120.3(2) . . ?
C12_2 C17_2 C16_2 119.9(2) . . ?

loop_
_geom_bond_atom_site_label_1
_geom_bond_atom_site_label_2
_geom_bond_distance
_geom_bond_site_symmetry_2
_geom_bond_publ_flag
C1 N1A 1.266(5) . ?
C1 N2 1.356(2) . ?
C1 S1A 1.782(2) . ?
S1A C2 1.7172(19) . ?
N1A C7 1.437(4) . ?
S1B C7 1.682(3) . ?
N1B C2 1.513(5) . ?
C2 C7 1.378(3) . ?
C2 C3 1.382(3) . ?
C3 C4 1.375(4) . ?
C4 C5 1.366(4) . ?
C5 C6 1.371(4) . ?
C6 C7 1.380(3) . ?
N2 C8_2 1.448(2) . ?
N2 C8_1 1.448(2) . ?
C8_1 C9_1 1.498(2) . ?
C9_1 N3_1 1.351(2) . ?
C9_1 C10_1 1.365(2) . ?
C10_1 N5_1 1.344(2) . ?
N3_1 N4_1 1.322(2) . ?
N4_1 N5_1 1.335(2) . ?
N5_1 C11_1 1.468(2) . ?
C11_1 C12_1 1.514(2) . ?
C12_1 C13_1 1.383(3) . ?
C12_1 C17_1 1.393(2) . ?
C13_1 C14_1 1.396(3) . ?
C14_1 C15_1 1.384(3) . ?
C15_1 C16_1 1.382(3) . ?
C16_1 C17_1 1.393(3) . ?
C8_2 C9_2 1.504(2) . ?
C9_2 N3_2 1.356(2) . ?
C9_2 C10_2 1.370(3) . ?
C10_2 N5_2 1.343(2) . ?
N3_2 N4_2 1.325(2) . ?
N4_2 N5_2 1.337(2) . ?
N5_2 C11_2 1.474(2) . ?
C11_2 C12_2 1.509(2) . ?
C12_2 C13_2 1.382(3) . ?
C12_2 C17_2 1.385(3) . ?
C13_2 C14_2 1.393(3) . ?
C14_2 C15_2 1.370(3) . ?
C15_2 C16_2 1.371(4) . ?
C16_2 C17_2 1.394(3) . ?
